data_7219182
loop_
_publ_author_name
'Das, Debasis'
'Adhikari, Sangita'
'Banerjee, Arnab'
'Nandy, Sandip'
'Fondo, Matilde'
'Sanmartin, Jesus'

_publ_section_title
;
 Structure, magnetism and catecholase activity of the first dicopper(II)
 complex having a single \m-alkoxo bridge
;
_journal_name_full 'RSC Adv.'
_journal_paper_doi 10.1039/C4RA14603D
_journal_year 2014
_chemical_absolute_configuration ad
_chemical_formula_moiety 'C35 H41 Cu3 N5 O10, 2(Cl O4)'
_chemical_formula_sum 'C35 H41 Cl2 Cu3 N5 O18'
_chemical_formula_weight 1081.25
_chemical_name_common DDJS-48
_chemical_name_systematic
;
 ?
;
_space_group_IT_number 4
_symmetry_cell_setting monoclinic
_symmetry_Int_Tables_number 4
_symmetry_space_group_name_Hall 'P 2yb'
_symmetry_space_group_name_H-M 'P 1 21 1'
_atom_sites_solution_hydrogens geom
_atom_sites_solution_primary direct
_atom_sites_solution_secondary difmap
_audit_creation_date 2013-07-23T13:00:44-00:00
_audit_creation_method 'WinGX routine CIF_UPDATE'
_audit_update_record
;
2014-12-17 deposited with the CCDC.
2014-12-23 downloaded from the CCDC.
;
_cell_angle_alpha 90
_cell_angle_beta 94.215(2)
_cell_angle_gamma 90
_cell_formula_units_Z 2
_cell_length_a 11.1962(5)
_cell_length_b 15.1146(7)
_cell_length_c 11.9446(5)
_cell_measurement_reflns_used 7595
_cell_measurement_temperature 100(2)
_cell_measurement_theta_max 25.81
_cell_measurement_theta_min 2.7
_cell_measurement_wavelength 0.71073
_cell_volume 2015.87(15)
_computing_cell_refinement 'SAINT V8.32B integration software'
_computing_data_collection 'Bruker APEX2 software'
_computing_data_reduction 'SORTAV (Blessing, 1995)'
_computing_molecular_graphics 'ORTEP-3 for Windows (Farrugia, 2012)'
_computing_publication_material 'WinGX publication routines (Farrugia, 2012)'
_computing_structure_refinement 'SHELXL-2013 (Sheldrick, 2013)'
_computing_structure_solution 'SIR-2011 (Burla et al., 2012)'
_diffrn_ambient_temperature 100(2)
_diffrn_detector 'APEX-II CCD'
_diffrn_measured_fraction_theta_full 0.997
_diffrn_measured_fraction_theta_max 0.996
_diffrn_measurement_device '\k-geometry diffractometer'
_diffrn_measurement_device_type 'Bruker APEX-II'
_diffrn_measurement_method '\f or \w oscillation scans'
_diffrn_orient_matrix_UB_11 -0.006636
_diffrn_orient_matrix_UB_12 -0.002115
_diffrn_orient_matrix_UB_13 0.08299
_diffrn_orient_matrix_UB_21 -0.023016
_diffrn_orient_matrix_UB_22 0.063934
_diffrn_orient_matrix_UB_23 -0.00059
_diffrn_orient_matrix_UB_31 -0.086295
_diffrn_orient_matrix_UB_32 -0.016889
_diffrn_orient_matrix_UB_33 -0.012627
_diffrn_radiation_monochromator graphite
_diffrn_radiation_probe x-ray
_diffrn_radiation_type MoK\a
_diffrn_radiation_wavelength 0.71073
_diffrn_reflns_av_R_equivalents 0.09
_diffrn_reflns_Laue_measured_fraction_full 0.997
_diffrn_reflns_Laue_measured_fraction_max 0.996
_diffrn_reflns_limit_h_max 13
_diffrn_reflns_limit_h_min -13
_diffrn_reflns_limit_k_max 18
_diffrn_reflns_limit_k_min -18
_diffrn_reflns_limit_l_max 14
_diffrn_reflns_limit_l_min -14
_diffrn_reflns_number 19831
_diffrn_reflns_point_group_measured_fraction_full 0.995
_diffrn_reflns_point_group_measured_fraction_max 0.99
_diffrn_reflns_reduction_process
;
        Scaled and merged with Sortav
        R.H. Blessing, (1987) Cryst. Rev. 1, 3-58
        R.H. Blessing, (1989) J. Appl. Cryst. 22, 396-397
;
_diffrn_reflns_theta_full 25.242
_diffrn_reflns_theta_max 26.404
_diffrn_reflns_theta_min 1.824
_diffrn_source 'sealed x-ray tube'
_exptl_absorpt_coefficient_mu 1.787
_exptl_absorpt_correction_T_max 0.875
_exptl_absorpt_correction_T_min 0.813
_exptl_absorpt_correction_type multi-scan
_exptl_absorpt_process_details
;
TWINABS - Bruker AXS scaling for twinned crystals - Version 2012/1
;
_exptl_crystal_colour blue
_exptl_crystal_density_diffrn 1.781
_exptl_crystal_density_method 'not measured'
_exptl_crystal_description Prism
_exptl_crystal_F_000 1102
_exptl_crystal_size_max 0.15
_exptl_crystal_size_mid 0.09
_exptl_crystal_size_min 0.06
_refine_diff_density_max 0.723
_refine_diff_density_min -0.689
_refine_diff_density_rms 0.146
_refine_ls_abs_structure_details
;
 Flack x determined using 2366 quotients [(I+)-(I-)]/[(I+)+(I-)]
 (Parsons and Flack (2004), Acta Cryst. A60, s61).
;
_refine_ls_abs_structure_Flack 0.034(11)
_refine_ls_extinction_method none
_refine_ls_goodness_of_fit_ref 0.995
_refine_ls_hydrogen_treatment constr
_refine_ls_matrix_type full
_refine_ls_number_constraints 0
_refine_ls_number_parameters 578
_refine_ls_number_reflns 19831
_refine_ls_number_restraints 1497
_refine_ls_restrained_S_all 0.981
_refine_ls_R_factor_all 0.0698
_refine_ls_R_factor_gt 0.0525
_refine_ls_shift/su_max 0
_refine_ls_shift/su_mean 0
_refine_ls_structure_factor_coef Fsqd
_refine_ls_weighting_details 'w=1/[\s^2^(Fo^2^)+(0.0644P)^2^] where P=(Fo^2^+2Fc^2^)/3'
_refine_ls_weighting_scheme calc
_refine_ls_wR_factor_gt 0.1168
_refine_ls_wR_factor_ref 0.1314
_reflns_number_gt 16358
_reflns_number_total 19831
_reflns_threshold_expression 'I > 2\s(I)'
_cod_data_source_file c4ra14603d2.cif
_cod_data_source_block shelx
_cod_original_sg_symbol_H-M 'P 21'
_cod_database_code 7219182
_shelx_estimated_absorpt_t_min 0.775
_shelx_estimated_absorpt_t_max 0.9

loop_
_symmetry_equiv_pos_as_xyz
'x, y, z'
'-x, y+1/2, -z'

loop_
_atom_site_label
_atom_site_type_symbol
_atom_site_fract_x
_atom_site_fract_y
_atom_site_fract_z
_atom_site_U_iso_or_equiv
_atom_site_adp_type
_atom_site_occupancy
_atom_site_calc_flag
Cu1 Cu -0.03123(12) 0.18756(9) 0.53217(12) 0.0080(4) Uani 1 d
Cu2 Cu 0.22985(12) 0.20639(9) 0.42918(12) 0.0082(4) Uani 1 d
Cu3 Cu 0.54531(12) 0.34033(10) 0.56131(12) 0.0071(4) Uani 1 d
N1 N -0.0086(8) 0.1309(7) 0.6752(8) 0.0090(17) Uani 1 d
C2 C 0.0972(10) 0.1362(8) 0.7348(10) 0.0093(19) Uani 1 d
C3 C 0.1116(10) 0.1059(8) 0.8442(10) 0.010(2) Uani 1 d
H3 H 0.1871 0.1082 0.8859 0.012 Uiso 1 calc
C4 C 0.0121(11) 0.0725(8) 0.8899(10) 0.012(2) Uani 1 d
H4 H 0.018 0.0539 0.9661 0.014 Uiso 1 calc
C5 C -0.0966(10) 0.0652(8) 0.8273(10) 0.009(2) Uani 1 d
H5 H -0.1646 0.0408 0.8591 0.01 Uiso 1 calc
C6 C -0.1037(10) 0.0942(8) 0.7183(10) 0.010(2) Uani 1 d
C7 C 0.1914(9) 0.1807(9) 0.6686(9) 0.010(2) Uani 1 d
H7A H 0.2224 0.2337 0.71 0.013 Uiso 1 calc
H7B H 0.2592 0.1395 0.6617 0.013 Uiso 1 calc
O8 O 0.1444(6) 0.2063(6) 0.5598(6) 0.0104(17) Uani 1 d
C9 C -0.2095(10) 0.0898(8) 0.6332(9) 0.009(2) Uani 1 d
H9A H -0.2119 0.0311 0.5963 0.011 Uiso 1 calc
H9B H -0.2844 0.0971 0.6716 0.011 Uiso 1 calc
O10 O -0.2022(7) 0.1574(5) 0.5505(6) 0.0090(17) Uani 1 d
H10 H -0.2255 0.2057 0.5763 0.014 Uiso 1 calc
N11 N -0.0519(8) 0.2478(7) 0.3823(8) 0.0088(18) Uani 1 d
C12 C -0.0559(9) 0.2014(8) 0.2866(9) 0.0094(19) Uani 1 d
C13 C -0.0610(11) 0.2412(8) 0.1832(10) 0.013(2) Uani 1 d
H13 H -0.0639 0.2067 0.1165 0.016 Uiso 1 calc
C14 C -0.0618(10) 0.3330(9) 0.1778(10) 0.016(2) Uani 1 d
H14 H -0.0644 0.3624 0.1074 0.019 Uiso 1 calc
C15 C -0.0589(10) 0.3798(8) 0.2743(10) 0.011(2) Uani 1 d
H15 H -0.0633 0.4426 0.272 0.014 Uiso 1 calc
C16 C -0.0496(10) 0.3361(8) 0.3764(9) 0.0099(19) Uani 1 d
C17 C -0.0658(10) 0.1017(8) 0.2995(10) 0.011(2) Uani 1 d
H17A H -0.1515 0.0848 0.2918 0.013 Uiso 1 calc
H17B H -0.026 0.0727 0.2379 0.013 Uiso 1 calc
O18 O -0.0144(7) 0.0698(6) 0.4031(7) 0.0125(18) Uani 1 d
H18 H 0.0606 0.0722 0.4035 0.019 Uiso 1 calc
C19 C -0.0376(11) 0.3898(8) 0.4826(10) 0.012(2) Uani 1 d
H19A H 0.0447 0.4139 0.4934 0.015 Uiso 1 calc
H19B H -0.0941 0.4403 0.4762 0.015 Uiso 1 calc
O20 O -0.0623(7) 0.3365(6) 0.5777(7) 0.0172(19) Uani 1 d
H20 H -0.0211 0.3546 0.6348 0.026 Uiso 1 calc
N21 N 0.2664(8) 0.2107(6) 0.2751(7) 0.0070(16) Uani 1 d
C22 C 0.2795(10) 0.2904(8) 0.2273(10) 0.0096(19) Uani 1 d
C23 C 0.3023(10) 0.2958(8) 0.1155(10) 0.011(2) Uani 1 d
H23 H 0.3102 0.3514 0.0796 0.013 Uiso 1 calc
C24 C 0.3134(10) 0.2176(8) 0.0577(10) 0.013(2) Uani 1 d
H24 H 0.3304 0.2196 -0.019 0.015 Uiso 1 calc
C25 C 0.3002(10) 0.1356(9) 0.1090(10) 0.011(2) Uani 1 d
H25 H 0.3077 0.0822 0.0682 0.013 Uiso 1 calc
C26 C 0.2763(10) 0.1343(8) 0.2193(10) 0.0094(19) Uani 1 d
C27 C 0.2634(10) 0.3664(7) 0.3054(9) 0.008(2) Uani 1 d
H27A H 0.337 0.4029 0.311 0.01 Uiso 1 calc
H27B H 0.1964 0.404 0.2747 0.01 Uiso 1 calc
O28 O 0.2395(6) 0.3368(6) 0.4125(6) 0.0098(16) Uani 1 d
C29 C 0.2550(11) 0.0548(8) 0.2890(10) 0.011(2) Uani 1 d
H29A H 0.1901 0.0189 0.251 0.013 Uiso 1 calc
H29B H 0.3285 0.0182 0.2954 0.013 Uiso 1 calc
O30 O 0.2222(7) 0.0781(5) 0.4012(7) 0.0089(17) Uani 1 d
N31 N 0.5686(8) 0.3037(6) 0.4049(8) 0.0081(17) Uani 1 d
C32 C 0.5528(10) 0.2194(8) 0.3692(9) 0.0089(19) Uani 1 d
C33 C 0.5747(9) 0.1936(9) 0.2621(9) 0.011(2) Uani 1 d
H33 H 0.5632 0.1337 0.2394 0.013 Uiso 1 calc
C34 C 0.6138(11) 0.2562(8) 0.1869(11) 0.013(2) Uani 1 d
H34 H 0.6288 0.2402 0.1124 0.015 Uiso 1 calc
C35 C 0.6299(10) 0.3425(9) 0.2242(10) 0.013(2) Uani 1 d
H35 H 0.6544 0.3868 0.1744 0.016 Uiso 1 calc
C36 C 0.6105(10) 0.3641(8) 0.3341(9) 0.0089(19) Uani 1 d
C37 C 0.5129(10) 0.1529(8) 0.4533(10) 0.010(2) Uani 1 d
H37A H 0.4718 0.103 0.413 0.012 Uiso 1 calc
H37B H 0.5839 0.129 0.4976 0.012 Uiso 1 calc
O38 O 0.4329(6) 0.1930(6) 0.5279(6) 0.0112(17) Uani 1 d
H38 H 0.451 0.176 0.5939 0.017 Uiso 1 calc
C39 C 0.6282(11) 0.4562(8) 0.3756(10) 0.013(2) Uani 1 d
H39A H 0.6957 0.484 0.3397 0.016 Uiso 1 calc
H39B H 0.5551 0.4916 0.3564 0.016 Uiso 1 calc
O40 O 0.6533(7) 0.4537(6) 0.4950(7) 0.0134(18) Uani 1 d
H40 H 0.7156 0.483 0.5126 0.02 Uiso 1 calc
N41 N 0.5264(8) 0.3690(6) 0.7141(8) 0.0100(17) Uani 1 d
C42 C 0.6145(10) 0.3469(9) 0.7918(10) 0.012(2) Uani 1 d
C43 C 0.6063(10) 0.3692(8) 0.9020(10) 0.012(2) Uani 1 d
H43 H 0.6678 0.3534 0.9574 0.014 Uiso 1 calc
C44 C 0.5051(11) 0.4159(8) 0.9310(11) 0.015(2) Uani 1 d
H44 H 0.4978 0.4322 1.007 0.018 Uiso 1 calc
C45 C 0.4158(11) 0.4384(9) 0.8503(10) 0.014(2) Uani 1 d
H45 H 0.3465 0.4695 0.8696 0.017 Uiso 1 calc
C46 C 0.4302(10) 0.4143(8) 0.7404(10) 0.011(2) Uani 1 d
C47 C 0.7141(10) 0.2940(9) 0.7433(10) 0.013(2) Uani 1 d
H47A H 0.7895 0.3284 0.7498 0.015 Uiso 1 calc
H47B H 0.7273 0.2381 0.7857 0.015 Uiso 1 calc
O48 O 0.6813(7) 0.2750(5) 0.6280(7) 0.0108(18) Uani 1 d
C49 C 0.3420(10) 0.4345(9) 0.6417(10) 0.013(2) Uani 1 d
H49A H 0.2659 0.4027 0.6502 0.015 Uiso 1 calc
H49B H 0.3247 0.4988 0.6389 0.015 Uiso 1 calc
O50 O 0.3916(7) 0.4074(5) 0.5395(7) 0.0090(17) Uani 1 d
H50 H 0.341 0.377 0.501 0.014 Uiso 1 calc
Cl1 Cl 0.5161(3) 0.0949(2) 0.8499(3) 0.0113(7) Uani 1 d
O51 O 0.5114(7) 0.1499(6) 0.7509(7) 0.020(2) Uani 1 d
O52 O 0.5642(7) 0.1444(6) 0.9439(7) 0.022(2) Uani 1 d
O53 O 0.5897(7) 0.0192(6) 0.8318(7) 0.018(2) Uani 1 d
O54 O 0.3963(7) 0.0648(6) 0.8688(7) 0.015(2) Uani 1 d
Cl2 Cl 0.0521(3) 0.3875(2) 0.8810(3) 0.0167(8) Uani 1 d
O55 O 0.1378(8) 0.4373(7) 0.9503(8) 0.030(2) Uani 1 d
O56 O -0.0620(8) 0.4294(6) 0.8838(8) 0.022(2) Uani 1 d
O57 O 0.0478(10) 0.3002(7) 0.9231(9) 0.037(3) Uani 1 d
O58 O 0.0875(8) 0.3854(7) 0.7667(7) 0.028(2) Uani 1 d

loop_
_atom_site_aniso_label
_atom_site_aniso_U_11
_atom_site_aniso_U_22
_atom_site_aniso_U_33
_atom_site_aniso_U_23
_atom_site_aniso_U_13
_atom_site_aniso_U_12
Cu1 0.0081(7) 0.0082(9) 0.0078(9) 0.0023(7) 0.0018(6) 0.0012(7)
Cu2 0.0098(7) 0.0064(9) 0.0086(9) 0.0001(7) 0.0020(6) -0.0003(7)
Cu3 0.0091(7) 0.0067(8) 0.0056(9) -0.0009(7) 0.0017(6) -0.0001(7)
N1 0.011(3) 0.008(3) 0.008(3) -0.002(3) 0.002(3) -0.001(3)
C2 0.013(4) 0.006(4) 0.009(4) -0.002(3) 0.004(3) 0.001(3)
C3 0.015(4) 0.005(4) 0.010(4) -0.001(4) -0.002(3) 0.003(4)
C4 0.021(4) 0.006(4) 0.008(4) -0.002(4) -0.001(4) -0.001(4)
C5 0.012(4) 0.005(4) 0.009(4) 0.001(4) 0.002(3) 0.001(4)
C6 0.013(4) 0.008(4) 0.008(4) -0.001(4) 0.003(3) -0.001(3)
C7 0.011(4) 0.011(4) 0.009(4) 0.000(4) 0.000(3) 0.001(4)
O8 0.007(3) 0.015(4) 0.009(4) 0.005(3) 0.003(3) -0.003(3)
C9 0.009(3) 0.009(4) 0.009(3) 0.003(3) 0.004(3) -0.001(3)
O10 0.008(3) 0.011(3) 0.008(3) 0.002(3) 0.004(3) 0.000(3)
N11 0.008(3) 0.009(3) 0.009(4) 0.001(3) 0.001(3) 0.002(3)
C12 0.008(4) 0.010(4) 0.009(4) 0.002(3) -0.001(3) 0.002(4)
C13 0.013(4) 0.013(4) 0.012(4) 0.002(4) 0.001(4) -0.001(4)
C14 0.018(4) 0.017(4) 0.013(4) 0.007(4) -0.001(4) 0.001(4)
C15 0.013(4) 0.009(4) 0.013(4) 0.004(3) 0.000(4) 0.003(4)
C16 0.011(4) 0.009(4) 0.009(4) 0.002(3) -0.001(3) 0.001(4)
C17 0.008(4) 0.010(4) 0.015(4) -0.001(4) 0.002(4) -0.002(4)
O18 0.014(4) 0.011(4) 0.013(4) 0.001(3) 0.000(3) 0.001(3)
C19 0.016(4) 0.010(4) 0.012(4) 0.000(4) 0.005(4) 0.001(4)
O20 0.020(4) 0.017(4) 0.014(4) 0.001(4) 0.004(3) 0.004(4)
N21 0.008(3) 0.006(3) 0.007(3) 0.002(3) 0.003(3) 0.001(3)
C22 0.010(4) 0.009(4) 0.010(4) 0.000(3) 0.001(3) 0.001(4)
C23 0.014(4) 0.010(4) 0.009(4) 0.001(4) 0.003(4) -0.002(4)
C24 0.016(4) 0.013(4) 0.010(4) 0.001(4) 0.005(4) -0.002(4)
C25 0.013(4) 0.011(4) 0.009(4) -0.001(4) 0.004(4) 0.000(4)
C26 0.010(4) 0.009(4) 0.009(4) 0.001(3) -0.001(3) 0.000(4)
C27 0.009(4) 0.008(4) 0.007(4) 0.002(4) 0.000(4) 0.001(4)
O28 0.012(3) 0.011(4) 0.007(3) -0.001(3) 0.002(3) -0.001(3)
C29 0.015(4) 0.008(4) 0.008(4) 0.001(4) -0.001(4) 0.000(4)
O30 0.012(3) 0.007(4) 0.008(4) 0.000(3) 0.002(3) 0.002(3)
N31 0.007(3) 0.009(3) 0.008(4) 0.001(3) -0.003(3) -0.002(3)
C32 0.008(3) 0.009(3) 0.009(3) 0.002(3) -0.002(3) 0.002(3)
C33 0.010(4) 0.010(4) 0.012(4) -0.001(4) -0.001(3) 0.004(4)
C34 0.014(4) 0.014(4) 0.009(4) -0.001(4) 0.000(4) 0.000(4)
C35 0.014(4) 0.014(4) 0.011(4) 0.000(4) 0.002(4) 0.000(4)
C36 0.010(3) 0.009(3) 0.007(3) 0.002(3) -0.002(3) 0.000(3)
C37 0.012(4) 0.009(4) 0.010(4) 0.001(4) 0.001(4) 0.000(4)
O38 0.012(4) 0.013(4) 0.009(4) 0.003(4) 0.002(3) -0.002(4)
C39 0.017(4) 0.012(4) 0.011(4) 0.000(4) -0.001(4) -0.004(4)
O40 0.018(3) 0.011(3) 0.011(3) -0.001(3) 0.001(3) -0.006(3)
N41 0.011(3) 0.011(4) 0.008(3) 0.000(3) 0.000(3) -0.003(3)
C42 0.014(4) 0.013(4) 0.008(4) -0.001(4) 0.000(3) -0.001(4)
C43 0.015(4) 0.011(4) 0.009(4) -0.002(4) 0.000(4) -0.005(4)
C44 0.019(4) 0.014(5) 0.011(4) -0.002(4) 0.000(4) -0.005(4)
C45 0.017(4) 0.014(4) 0.013(4) 0.001(4) 0.006(4) -0.001(4)
C46 0.014(4) 0.010(4) 0.010(4) -0.002(4) 0.001(3) -0.004(3)
C47 0.014(4) 0.015(5) 0.009(4) -0.001(4) -0.003(4) 0.000(4)
O48 0.015(4) 0.012(4) 0.005(4) -0.003(3) 0.000(3) 0.002(3)
C49 0.013(4) 0.014(4) 0.012(4) -0.003(4) 0.004(4) 0.002(4)
O50 0.008(3) 0.012(4) 0.007(4) -0.003(3) -0.002(3) -0.001(3)
Cl1 0.0149(15) 0.0124(17) 0.0066(17) 0.0000(13) 0.0015(13) -0.0016(13)
O51 0.028(4) 0.019(5) 0.011(4) 0.010(4) 0.002(4) -0.004(4)
O52 0.024(4) 0.030(5) 0.012(4) -0.007(4) -0.005(4) -0.006(4)
O53 0.013(4) 0.017(4) 0.025(5) 0.000(4) 0.007(4) 0.006(4)
O54 0.014(4) 0.015(5) 0.016(5) 0.000(4) 0.005(3) -0.003(3)
Cl2 0.0237(17) 0.0140(18) 0.0123(19) -0.0018(14) 0.0002(14) 0.0047(15)
O55 0.020(4) 0.042(5) 0.028(5) -0.017(4) -0.003(4) 0.006(4)
O56 0.023(4) 0.023(5) 0.019(5) -0.008(4) -0.003(4) 0.008(4)
O57 0.065(6) 0.015(4) 0.033(5) 0.007(4) 0.009(5) 0.011(4)
O58 0.035(5) 0.032(5) 0.017(4) 0.000(4) 0.007(4) -0.002(4)

loop_
_atom_type_symbol
_atom_type_description
_atom_type_scat_dispersion_real
_atom_type_scat_dispersion_imag
_atom_type_scat_source
C C 0.0033 0.0016 'International Tables Vol C Tables 4.2.6.8 and 6.1.1.4'
H H 0 0 'International Tables Vol C Tables 4.2.6.8 and 6.1.1.4'
N N 0.0061 0.0033 'International Tables Vol C Tables 4.2.6.8 and 6.1.1.4'
O O 0.0106 0.006 'International Tables Vol C Tables 4.2.6.8 and 6.1.1.4'
Cl Cl 0.1484 0.1585 'International Tables Vol C Tables 4.2.6.8 and 6.1.1.4'
Cu Cu 0.3201 1.2651 'International Tables Vol C Tables 4.2.6.8 and 6.1.1.4'

loop_
_geom_angle_atom_site_label_1
_geom_angle_atom_site_label_2
_geom_angle_atom_site_label_3
_geom_angle
N1 Cu1 O8 81.4(3)
N1 Cu1 N11 179.0(4)
O8 Cu1 N11 97.6(4)
O8 Cu2 N21 161.9(3)
O8 Cu2 O30 96.9(4)
N21 Cu2 O30 83.1(4)
O8 Cu2 O28 96.8(3)
N21 Cu2 O28 81.5(4)
O30 Cu2 O28 164.4(3)
N41 Cu3 O48 82.0(4)
N41 Cu3 N31 176.7(4)
O48 Cu3 N31 95.2(4)
C6 N1 C2 121.2(10)
C6 N1 Cu1 118.2(7)
C2 N1 Cu1 120.2(8)
N1 C2 C3 121.3(10)
N1 C2 C7 111.7(10)
C3 C2 C7 126.9(10)
C4 C3 C2 117.2(11)
C4 C3 H3 121.4
C2 C3 H3 121.4
C3 C4 C5 121.4(12)
C3 C4 H4 119.3
C5 C4 H4 119.3
C6 C5 C4 118.3(11)
C6 C5 H5 120.8
C4 C5 H5 120.8
N1 C6 C5 120.4(10)
N1 C6 C9 111.6(10)
C5 C6 C9 128.0(11)
O8 C7 C2 111.8(8)
O8 C7 H7A 109.3
C2 C7 H7A 109.3
O8 C7 H7B 109.3
C2 C7 H7B 109.3
H7A C7 H7B 107.9
C7 O8 Cu2 125.5(6)
C7 O8 Cu1 114.1(6)
Cu2 O8 Cu1 114.7(4)
O10 C9 C6 110.7(9)
O10 C9 H9A 109.5
C6 C9 H9A 109.5
O10 C9 H9B 109.5
C6 C9 H9B 109.5
H9A C9 H9B 108.1
C9 O10 H10 109.5
C16 N11 C12 118.5(10)
C16 N11 Cu1 119.9(8)
C12 N11 Cu1 121.2(8)
N11 C12 C13 122.4(12)
N11 C12 C17 115.5(10)
C13 C12 C17 121.8(11)
C12 C13 C14 118.6(12)
C12 C13 H13 120.7
C14 C13 H13 120.7
C15 C14 C13 119.0(12)
C15 C14 H14 120.5
C13 C14 H14 120.5
C14 C15 C16 119.9(12)
C14 C15 H15 120.1
C16 C15 H15 120.1
N11 C16 C15 121.5(11)
N11 C16 C19 119.7(10)
C15 C16 C19 118.8(11)
O18 C17 C12 113.5(9)
O18 C17 H17A 108.9
C12 C17 H17A 108.9
O18 C17 H17B 108.9
C12 C17 H17B 108.9
H17A C17 H17B 107.7
C17 O18 H18 109.5
O20 C19 C16 110.7(10)
O20 C19 H19A 109.5
C16 C19 H19A 109.5
O20 C19 H19B 109.5
C16 C19 H19B 109.5
H19A C19 H19B 108.1
C19 O20 H20 109.5
C26 N21 C22 122.9(10)
C26 N21 Cu2 118.7(7)
C22 N21 Cu2 118.4(8)
N21 C22 C23 119.8(11)
N21 C22 C27 113.6(10)
C23 C22 C27 126.6(11)
C24 C23 C22 117.6(12)
C24 C23 H23 121.2
C22 C23 H23 121.2
C23 C24 C25 121.7(11)
C23 C24 H24 119.2
C25 C24 H24 119.2
C26 C25 C24 118.1(11)
C26 C25 H25 120.9
C24 C25 H25 120.9
N21 C26 C25 119.8(11)
N21 C26 C29 113.2(10)
C25 C26 C29 127.0(11)
O28 C27 C22 111.3(9)
O28 C27 H27A 109.4
C22 C27 H27A 109.4
O28 C27 H27B 109.4
C22 C27 H27B 109.4
H27A C27 H27B 108
C27 O28 Cu2 115.2(7)
O30 C29 C26 112.3(10)
O30 C29 H29A 109.1
C26 C29 H29A 109.1
O30 C29 H29B 109.1
C26 C29 H29B 109.1
H29A C29 H29B 107.9
C29 O30 Cu2 112.5(7)
C36 N31 C32 118.8(10)
C36 N31 Cu3 118.5(8)
C32 N31 Cu3 122.5(8)
N31 C32 C33 122.2(11)
N31 C32 C37 117.1(10)
C33 C32 C37 120.7(11)
C32 C33 C34 119.4(12)
C32 C33 H33 120.3
C34 C33 H33 120.3
C35 C34 C33 118.1(12)
C35 C34 H34 120.9
C33 C34 H34 120.9
C34 C35 C36 120.0(12)
C34 C35 H35 120
C36 C35 H35 120
N31 C36 C35 121.3(11)
N31 C36 C39 117.9(10)
C35 C36 C39 120.7(11)
O38 C37 C32 111.0(10)
O38 C37 H37A 109.4
C32 C37 H37A 109.4
O38 C37 H37B 109.4
C32 C37 H37B 109.4
H37A C37 H37B 108
C37 O38 H38 109.5
O40 C39 C36 108.5(9)
O40 C39 H39A 110
C36 C39 H39A 110
O40 C39 H39B 110
C36 C39 H39B 110
H39A C39 H39B 108.4
C39 O40 H40 109.5
C46 N41 C42 121.9(10)
C46 N41 Cu3 119.5(8)
C42 N41 Cu3 118.5(8)
N41 C42 C43 120.3(11)
N41 C42 C47 112.8(10)
C43 C42 C47 126.8(10)
C42 C43 C44 118.4(11)
C42 C43 H43 120.8
C44 C43 H43 120.8
C45 C44 C43 120.6(12)
C45 C44 H44 119.7
C43 C44 H44 119.7
C44 C45 C46 118.0(12)
C44 C45 H45 121
C46 C45 H45 121
N41 C46 C45 120.8(11)
N41 C46 C49 114.3(10)
C45 C46 C49 124.9(11)
O48 C47 C42 109.3(9)
O48 C47 H47A 109.8
C42 C47 H47A 109.8
O48 C47 H47B 109.8
C42 C47 H47B 109.8
H47A C47 H47B 108.3
C47 O48 Cu3 115.6(7)
O50 C49 C46 109.5(10)
O50 C49 H49A 109.8
C46 C49 H49A 109.8
O50 C49 H49B 109.8
C46 C49 H49B 109.8
H49A C49 H49B 108.2
C49 O50 H50 109.5
O52 Cl1 O53 110.5(5)
O52 Cl1 O51 109.5(6)
O53 Cl1 O51 108.8(5)
O52 Cl1 O54 110.1(5)
O53 Cl1 O54 108.7(5)
O51 Cl1 O54 109.2(5)
O57 Cl2 O56 110.6(6)
O57 Cl2 O55 108.8(7)
O56 Cl2 O55 108.4(6)
O57 Cl2 O58 109.5(6)
O56 Cl2 O58 109.8(6)
O55 Cl2 O58 109.7(6)

loop_
_geom_bond_atom_site_label_1
_geom_bond_atom_site_label_2
_geom_bond_distance
Cu1 N1 1.911(10)
Cu1 O8 1.990(7)
Cu1 N11 2.006(10)
Cu2 O8 1.889(7)
Cu2 N21 1.915(9)
Cu2 O30 1.968(8)
Cu2 O28 1.984(9)
Cu3 N41 1.903(10)
Cu3 O48 1.936(8)
Cu3 N31 1.984(10)
N1 C6 1.338(13)
N1 C2 1.339(13)
C2 C3 1.383(15)
C2 C7 1.521(14)
C3 C4 1.372(15)
C3 H3 0.95
C4 C5 1.386(14)
C4 H4 0.95
C5 C6 1.369(14)
C5 H5 0.95
C6 C9 1.505(14)
C7 O8 1.420(12)
C7 H7A 0.99
C7 H7B 0.99
C9 O10 1.427(12)
C9 H9A 0.99
C9 H9B 0.99
O10 H10 0.84
N11 C16 1.338(14)
N11 C12 1.339(13)
C12 C13 1.372(14)
C12 C17 1.520(15)
C13 C14 1.389(16)
C13 H13 0.95
C14 C15 1.351(15)
C14 H14 0.95
C15 C16 1.385(14)
C15 H15 0.95
C16 C19 1.503(15)
C17 O18 1.411(12)
C17 H17A 0.99
C17 H17B 0.99
O18 H18 0.84
C19 O20 1.436(13)
C19 H19A 0.99
C19 H19B 0.99
O20 H20 0.84
N21 C26 1.342(14)
N21 C22 1.346(14)
C22 C23 1.380(15)
C22 C27 1.500(15)
C23 C24 1.378(15)
C23 H23 0.95
C24 C25 1.394(16)
C24 H24 0.95
C25 C26 1.364(15)
C25 H25 0.95
C26 C29 1.491(15)
C27 O28 1.400(12)
C27 H27A 0.99
C27 H27B 0.99
C29 O30 1.459(13)
C29 H29A 0.99
C29 H29B 0.99
N31 C36 1.351(13)
N31 C32 1.352(14)
C32 C33 1.376(14)
C32 C37 1.512(14)
C33 C34 1.397(15)
C33 H33 0.95
C34 C35 1.385(16)
C34 H34 0.95
C35 C36 1.386(14)
C35 H35 0.95
C36 C39 1.486(15)
C37 O38 1.443(12)
C37 H37A 0.99
C37 H37B 0.99
O38 H38 0.84
C39 O40 1.434(13)
C39 H39A 0.99
C39 H39B 0.99
O40 H40 0.84
N41 C46 1.333(13)
N41 C42 1.347(13)
C42 C43 1.368(14)
C42 C47 1.521(15)
C43 C44 1.400(15)
C43 H43 0.95
C44 C45 1.380(15)
C44 H44 0.95
C45 C46 1.382(15)
C45 H45 0.95
C46 C49 1.513(15)
C47 O48 1.428(12)
C47 H47A 0.99
C47 H47B 0.99
C49 O50 1.437(13)
C49 H49A 0.99
C49 H49B 0.99
O50 H50 0.84
Cl1 O52 1.422(9)
Cl1 O53 1.436(9)
Cl1 O51 1.443(8)
Cl1 O54 1.450(8)
Cl2 O57 1.414(10)
Cl2 O56 1.429(9)
Cl2 O55 1.434(9)
Cl2 O58 1.450(9)

loop_
_geom_hbond_atom_site_label_D
_geom_hbond_atom_site_label_H
_geom_hbond_atom_site_label_A
_geom_hbond_distance_DH
_geom_hbond_distance_HA
_geom_hbond_distance_DA
_geom_hbond_angle_DHA
_geom_hbond_site_symmetry_A
O10 H10 O48 0.84 1.63 2.427(11) 156.8 1_455
O18 H18 O30 0.84 1.81 2.654(11) 178.8 .
O20 H20 O58 0.84 1.97 2.810(12) 173.6 .
O38 H38 O51 0.84 1.99 2.819(11) 171.5 .
O40 H40 O30 0.84 1.87 2.601(11) 144.3 2_656
O50 H50 O28 0.84 1.61 2.441(10) 168.4 .

loop_
_geom_torsion_atom_site_label_1
_geom_torsion_atom_site_label_2
_geom_torsion_atom_site_label_3
_geom_torsion_atom_site_label_4
_geom_torsion
C6 N1 C2 C3 -1.7(18)
Cu1 N1 C2 C3 171.5(9)
C6 N1 C2 C7 -179.8(11)
Cu1 N1 C2 C7 -6.7(14)
N1 C2 C3 C4 -1.7(18)
C7 C2 C3 C4 176.2(12)
C2 C3 C4 C5 3.1(18)
C3 C4 C5 C6 -1.3(19)
C2 N1 C6 C5 3.6(18)
Cu1 N1 C6 C5 -169.7(9)
C2 N1 C6 C9 -175.9(11)
Cu1 N1 C6 C9 10.9(14)
C4 C5 C6 N1 -2.1(18)
C4 C5 C6 C9 177.3(12)
N1 C2 C7 O8 0.2(15)
C3 C2 C7 O8 -177.8(12)
C2 C7 O8 Cu2 -146.0(8)
C2 C7 O8 Cu1 5.7(12)
N21 Cu2 O8 C7 166.7(12)
O30 Cu2 O8 C7 77.6(9)
O28 Cu2 O8 C7 -109.8(9)
N21 Cu2 O8 Cu1 15.1(16)
O30 Cu2 O8 Cu1 -74.0(5)
O28 Cu2 O8 Cu1 98.6(4)
N1 C6 C9 O10 -26.0(14)
C5 C6 C9 O10 154.6(12)
C16 N11 C12 C13 -1.9(17)
Cu1 N11 C12 C13 -175.0(8)
C16 N11 C12 C17 -176.5(10)
Cu1 N11 C12 C17 10.3(13)
N11 C12 C13 C14 0.1(17)
C17 C12 C13 C14 174.4(11)
C12 C13 C14 C15 -0.7(18)
C13 C14 C15 C16 3.0(18)
C12 N11 C16 C15 4.2(17)
Cu1 N11 C16 C15 177.5(8)
C12 N11 C16 C19 -176.3(9)
Cu1 N11 C16 C19 -3.0(15)
C14 C15 C16 N11 -4.9(18)
C14 C15 C16 C19 175.6(10)
N11 C12 C17 O18 -28.4(14)
C13 C12 C17 O18 156.9(10)
N11 C16 C19 O20 -15.5(15)
C15 C16 C19 O20 164.0(10)
C26 N21 C22 C23 1.0(16)
Cu2 N21 C22 C23 -178.1(8)
C26 N21 C22 C27 179.4(10)
Cu2 N21 C22 C27 0.4(13)
N21 C22 C23 C24 -1.3(17)
C27 C22 C23 C24 -179.6(11)
C22 C23 C24 C25 1.0(17)
C23 C24 C25 C26 -0.3(18)
C22 N21 C26 C25 -0.2(17)
Cu2 N21 C26 C25 178.9(8)
C22 N21 C26 C29 -178.4(11)
Cu2 N21 C26 C29 0.6(13)
C24 C25 C26 N21 -0.2(18)
C24 C25 C26 C29 177.8(11)
N21 C22 C27 O28 0.7(14)
C23 C22 C27 O28 179.0(11)
C22 C27 O28 Cu2 -1.4(11)
N21 C26 C29 O30 2.9(14)
C25 C26 C29 O30 -175.3(11)
C26 C29 O30 Cu2 -4.9(12)
C36 N31 C32 C33 -2.0(16)
Cu3 N31 C32 C33 -176.8(8)
C36 N31 C32 C37 176.4(10)
Cu3 N31 C32 C37 1.5(13)
N31 C32 C33 C34 -0.4(16)
C37 C32 C33 C34 -178.7(10)
C32 C33 C34 C35 0.5(16)
C33 C34 C35 C36 1.7(17)
C32 N31 C36 C35 4.2(16)
Cu3 N31 C36 C35 179.3(8)
C32 N31 C36 C39 -179.4(10)
Cu3 N31 C36 C39 -4.4(14)
C34 C35 C36 N31 -4.2(17)
C34 C35 C36 C39 179.6(11)
N31 C32 C37 O38 34.9(14)
C33 C32 C37 O38 -146.7(10)
N31 C36 C39 O40 28.3(14)
C35 C36 C39 O40 -155.4(10)
C46 N41 C42 C43 1.3(19)
Cu3 N41 C42 C43 177.6(9)
C46 N41 C42 C47 179.0(11)
Cu3 N41 C42 C47 -4.7(14)
N41 C42 C43 C44 -0.5(18)
C47 C42 C43 C44 -177.8(12)
C42 C43 C44 C45 0.2(18)
C43 C44 C45 C46 -0.7(19)
C42 N41 C46 C45 -1.8(18)
Cu3 N41 C46 C45 -178.1(9)
C42 N41 C46 C49 178.9(11)
Cu3 N41 C46 C49 2.6(14)
C44 C45 C46 N41 1.4(19)
C44 C45 C46 C49 -179.3(12)
N41 C42 C47 O48 -5.3(15)
C43 C42 C47 O48 172.2(12)
C42 C47 O48 Cu3 12.8(12)
N41 C46 C49 O50 -6.4(15)
C45 C46 C49 O50 174.3(11)
